data_4118913
loop_
_publ_author_name
'Chunmiao Han'
'Zhensong Zhang'
'Hui Xu'
'Shouzhen Yue'
'Jing Li'
'Pingrui Yan'
'Zhaopeng Deng'
'Yi Zhao'
'Pengfei Yan'
'Shiyong Liu'

_publ_section_title
;
 Short-Axis Substitution Approach Selectively Optimizes Electrical
 Properties of Dibenzothiophene-Based Phosphine Oxide Hosts
;
_journal_name_full 'Journal of the American Chemical Society'
_journal_page_first 19179
_journal_page_last 19188
_journal_paper_doi 10.1021/ja308273y
_journal_volume 134
_journal_year 2012
_chemical_formula_sum 'C24 H17 O P S'
_chemical_formula_weight 384.41
_chemical_name_systematic
; 
 ? 
;
_space_group_IT_number 2
_symmetry_cell_setting triclinic
_symmetry_space_group_name_Hall '-P 1'
_symmetry_space_group_name_H-M 'P -1'
_atom_sites_solution_hydrogens geom
_atom_sites_solution_primary direct
_atom_sites_solution_secondary difmap
_audit_creation_method SHELXL-97
_cell_angle_alpha 84.96(3)
_cell_angle_beta 88.30(3)
_cell_angle_gamma 68.13(3)
_cell_formula_units_Z 2
_cell_length_a 9.7107(19)
_cell_length_b 10.184(2)
_cell_length_c 10.296(2)
_cell_measurement_temperature 295(2)
_cell_volume 941.3(4)
_computing_structure_refinement 'SHELXL-97 (Sheldrick, 1997)'
_computing_structure_solution 'SHELXS-97 (Sheldrick, 1990)'
_diffrn_ambient_temperature 295(2)
_diffrn_measured_fraction_theta_full 0.993
_diffrn_measured_fraction_theta_max 0.993
_diffrn_radiation_monochromator graphite
_diffrn_radiation_source 'fine-focus sealed tube'
_diffrn_radiation_type MoK\a
_diffrn_radiation_wavelength 0.71073
_diffrn_reflns_av_R_equivalents 0.0391
_diffrn_reflns_av_sigmaI/netI 0.0529
_diffrn_reflns_limit_h_max 12
_diffrn_reflns_limit_h_min -12
_diffrn_reflns_limit_k_max 13
_diffrn_reflns_limit_k_min -13
_diffrn_reflns_limit_l_max 13
_diffrn_reflns_limit_l_min -13
_diffrn_reflns_number 9357
_diffrn_reflns_theta_full 27.48
_diffrn_reflns_theta_max 27.48
_diffrn_reflns_theta_min 3.00
_exptl_absorpt_coefficient_mu 0.268
_exptl_absorpt_correction_T_max 0.9459
_exptl_absorpt_correction_T_min 0.9312
_exptl_crystal_density_diffrn 1.356
_exptl_crystal_F_000 400
_exptl_crystal_size_max 0.27
_exptl_crystal_size_mid 0.21
_exptl_crystal_size_min 0.21
_refine_diff_density_max 0.706
_refine_diff_density_min -0.318
_refine_diff_density_rms 0.078
_refine_ls_extinction_method none
_refine_ls_goodness_of_fit_ref 1.047
_refine_ls_hydrogen_treatment mixed
_refine_ls_matrix_type full
_refine_ls_number_parameters 244
_refine_ls_number_reflns 4285
_refine_ls_number_restraints 0
_refine_ls_restrained_S_all 1.047
_refine_ls_R_factor_all 0.0699
_refine_ls_R_factor_gt 0.0496
_refine_ls_shift/su_max 0.001
_refine_ls_shift/su_mean 0.000
_refine_ls_structure_factor_coef Fsqd
_refine_ls_weighting_details 'calc w=1/[\s^2^(Fo^2^)+(0.0816P)^2^+0.0000P] where P=(Fo^2^+2Fc^2^)/3'
_refine_ls_weighting_scheme calc
_refine_ls_wR_factor_gt 0.1232
_refine_ls_wR_factor_ref 0.1432
_reflns_number_gt 2993
_reflns_number_total 4285
_reflns_threshold_expression >2sigma(I)
_cod_data_source_file ja308273y_si_002.cif
_cod_data_source_block d
_cod_original_cell_volume 941.2(3)
_cod_database_code 4118913

loop_
_symmetry_equiv_pos_as_xyz
'x, y, z'
'-x, -y, -z'

loop_
_atom_site_label
_atom_site_type_symbol
_atom_site_fract_x
_atom_site_fract_y
_atom_site_fract_z
_atom_site_U_iso_or_equiv
_atom_site_adp_type
_atom_site_occupancy
_atom_site_symmetry_multiplicity
_atom_site_calc_flag
_atom_site_refinement_flags
S1 S 0.91419(6) 0.44021(5) 0.85157(6) 0.04408(18) Uani 1 1 d .
P1 P 0.55677(6) 0.61467(5) 0.78012(5) 0.03599(17) Uani 1 1 d .
O1 O 0.57209(17) 0.66445(16) 0.90754(14) 0.0475(4) Uani 1 1 d .
C1 C 0.3666(2) 0.6588(2) 0.73409(19) 0.0380(5) Uani 1 1 d .
C2 C 0.3106(3) 0.7170(3) 0.6109(2) 0.0518(6) Uani 1 1 d .
H2A H 0.3728 0.7345 0.5471 0.062 Uiso 1 1 calc R
C3 C 0.1624(3) 0.7492(3) 0.5826(3) 0.0638(7) Uani 1 1 d .
H3A H 0.1258 0.7876 0.4997 0.077 Uiso 1 1 calc R
C4 C 0.0696(3) 0.7248(3) 0.6760(3) 0.0613(7) Uani 1 1 d .
H4A H -0.0297 0.7461 0.6564 0.074 Uiso 1 1 calc R
C5 C 0.1236(3) 0.6683(3) 0.7997(3) 0.0551(6) Uani 1 1 d .
H5A H 0.0605 0.6524 0.8635 0.066 Uiso 1 1 calc R
C6 C 0.2710(2) 0.6355(2) 0.8283(2) 0.0473(5) Uani 1 1 d .
H6A H 0.3068 0.5974 0.9116 0.057 Uiso 1 1 calc R
C7 C 0.6386(2) 0.6882(2) 0.6469(2) 0.0401(5) Uani 1 1 d .
C8 C 0.6284(3) 0.8270(2) 0.6477(2) 0.0542(6) Uani 1 1 d .
H8A H 0.5842 0.8789 0.7179 0.065 Uiso 1 1 calc R
C9 C 0.6831(3) 0.8892(3) 0.5453(3) 0.0635(7) Uani 1 1 d .
H9A H 0.6751 0.9831 0.5462 0.076 Uiso 1 1 calc R
C10 C 0.7492(3) 0.8133(3) 0.4426(3) 0.0619(7) Uani 1 1 d .
H10A H 0.7848 0.8560 0.3729 0.074 Uiso 1 1 calc R
C11 C 0.7633(3) 0.6750(3) 0.4418(2) 0.0660(7) Uani 1 1 d .
H11A H 0.8106 0.6228 0.3727 0.079 Uiso 1 1 calc R
C12 C 0.7075(3) 0.6129(3) 0.5437(2) 0.0571(6) Uani 1 1 d .
H12A H 0.7165 0.5188 0.5425 0.069 Uiso 1 1 calc R
C13 C 0.6451(2) 0.4241(2) 0.77834(19) 0.0370(5) Uani 1 1 d .
C14 C 0.5694(2) 0.3389(2) 0.7504(2) 0.0455(5) Uani 1 1 d .
H14A H 0.4694 0.3809 0.7281 0.055 Uiso 1 1 calc R
C15 C 0.6389(3) 0.1916(2) 0.7546(2) 0.0504(6) Uani 1 1 d .
H15A H 0.5850 0.1369 0.7357 0.060 Uiso 1 1 calc R
C16 C 0.7868(3) 0.1267(2) 0.7868(2) 0.0470(5) Uani 1 1 d .
H16A H 0.8328 0.0284 0.7891 0.056 Uiso 1 1 calc R
C17 C 0.8676(2) 0.2080(2) 0.81568(19) 0.0383(5) Uani 1 1 d .
C18 C 0.7961(2) 0.3561(2) 0.81127(19) 0.0361(4) Uani 1 1 d .
C19 C 1.0620(2) 0.2769(2) 0.8766(2) 0.0405(5) Uani 1 1 d .
C20 C 1.0223(2) 0.1625(2) 0.85392(19) 0.0398(5) Uani 1 1 d .
C21 C 1.1297(3) 0.0246(2) 0.8702(2) 0.0483(6) Uani 1 1 d .
H21A H 1.1060 -0.0533 0.8554 0.058 Uiso 1 1 calc R
C22 C 1.2710(3) 0.0060(3) 0.9085(2) 0.0548(6) Uani 1 1 d .
H22A H 1.3434 -0.0849 0.9182 0.066 Uiso 1 1 calc R
C23 C 1.3063(3) 0.1215(3) 0.9327(2) 0.0544(6) Uani 1 1 d .
H23A H 1.4017 0.1062 0.9605 0.065 Uiso 1 1 calc R
C24 C 1.2040(2) 0.2579(3) 0.9166(2) 0.0480(5) Uani 1 1 d .
H24A H 1.2289 0.3350 0.9319 0.058 Uiso 1 1 calc R

loop_
_atom_site_aniso_label
_atom_site_aniso_U_11
_atom_site_aniso_U_22
_atom_site_aniso_U_33
_atom_site_aniso_U_23
_atom_site_aniso_U_13
_atom_site_aniso_U_12
S1 0.0364(3) 0.0350(3) 0.0612(4) -0.0063(3) -0.0058(2) -0.0128(2)
P1 0.0335(3) 0.0361(3) 0.0385(3) -0.0039(2) -0.0012(2) -0.0129(2)
O1 0.0482(9) 0.0492(9) 0.0445(8) -0.0112(7) -0.0044(7) -0.0153(7)
C1 0.0375(10) 0.0351(10) 0.0413(11) -0.0045(9) -0.0001(9) -0.0131(9)
C2 0.0478(12) 0.0618(15) 0.0430(12) 0.0018(11) -0.0043(10) -0.0182(11)
C3 0.0540(14) 0.0768(18) 0.0562(14) 0.0030(13) -0.0191(12) -0.0196(13)
C4 0.0393(12) 0.0671(16) 0.0771(17) -0.0089(14) -0.0106(12) -0.0178(12)
C5 0.0425(12) 0.0632(15) 0.0649(15) -0.0111(13) 0.0077(11) -0.0252(12)
C6 0.0445(12) 0.0525(13) 0.0464(12) 0.0008(10) -0.0015(10) -0.0207(11)
C7 0.0337(10) 0.0400(11) 0.0455(11) -0.0015(9) -0.0025(9) -0.0129(9)
C8 0.0546(14) 0.0428(12) 0.0638(15) -0.0066(11) 0.0112(12) -0.0168(11)
C9 0.0677(17) 0.0491(14) 0.0759(18) 0.0087(14) 0.0025(15) -0.0277(13)
C10 0.0593(15) 0.0753(18) 0.0531(14) 0.0129(14) 0.0016(12) -0.0312(14)
C11 0.0817(19) 0.0776(19) 0.0451(13) -0.0084(13) 0.0150(13) -0.0373(16)
C12 0.0714(17) 0.0514(14) 0.0521(13) -0.0089(11) 0.0114(13) -0.0268(13)
C13 0.0360(10) 0.0400(11) 0.0372(10) -0.0041(9) -0.0001(8) -0.0164(9)
C14 0.0425(11) 0.0473(12) 0.0509(12) -0.0077(10) -0.0009(10) -0.0206(10)
C15 0.0526(13) 0.0471(12) 0.0616(14) -0.0113(11) 0.0019(11) -0.0287(11)
C16 0.0520(13) 0.0357(11) 0.0546(13) -0.0050(10) 0.0013(11) -0.0177(10)
C17 0.0427(11) 0.0356(10) 0.0354(10) -0.0006(8) 0.0014(9) -0.0139(9)
C18 0.0392(10) 0.0351(10) 0.0360(10) -0.0036(8) 0.0001(8) -0.0161(9)
C19 0.0375(10) 0.0383(11) 0.0408(11) -0.0053(9) 0.0029(9) -0.0080(9)
C20 0.0416(11) 0.0367(11) 0.0363(10) -0.0023(9) 0.0048(9) -0.0094(9)
C21 0.0541(13) 0.0372(11) 0.0482(12) -0.0014(10) 0.0008(11) -0.0112(10)
C22 0.0485(13) 0.0451(13) 0.0543(13) 0.0012(11) -0.0018(11) 0.0008(11)
C23 0.0408(12) 0.0580(14) 0.0553(13) -0.0016(12) -0.0058(11) -0.0079(11)
C24 0.0414(11) 0.0483(13) 0.0515(12) -0.0042(11) -0.0044(10) -0.0131(10)

loop_
_atom_type_symbol
_atom_type_description
_atom_type_scat_dispersion_real
_atom_type_scat_dispersion_imag
_atom_type_scat_source
C C 0.0033 0.0016 'International Tables Vol C Tables 4.2.6.8 and 6.1.1.4'
H H 0.0000 0.0000 'International Tables Vol C Tables 4.2.6.8 and 6.1.1.4'
O O 0.0106 0.0060 'International Tables Vol C Tables 4.2.6.8 and 6.1.1.4'
S S 0.1246 0.1234 'International Tables Vol C Tables 4.2.6.8 and 6.1.1.4'
P P 0.1023 0.0942 'International Tables Vol C Tables 4.2.6.8 and 6.1.1.4'

loop_
_geom_angle_atom_site_label_1
_geom_angle_atom_site_label_2
_geom_angle_atom_site_label_3
_geom_angle
C18 S1 C19 91.15(10)
O1 P1 C1 112.94(10)
O1 P1 C7 113.36(10)
C1 P1 C7 105.79(10)
O1 P1 C13 112.37(9)
C1 P1 C13 106.06(10)
C7 P1 C13 105.69(10)
C2 C1 C6 118.8(2)
C2 C1 P1 123.42(17)
C6 C1 P1 117.79(15)
C1 C2 C3 120.2(2)
C1 C2 H2A 119.9
C3 C2 H2A 119.9
C4 C3 C2 120.4(2)
C4 C3 H3A 119.8
C2 C3 H3A 119.8
C3 C4 C5 119.9(2)
C3 C4 H4A 120.0
C5 C4 H4A 120.0
C6 C5 C4 120.0(2)
C6 C5 H5A 120.0
C4 C5 H5A 120.0
C5 C6 C1 120.7(2)
C5 C6 H6A 119.7
C1 C6 H6A 119.7
C12 C7 C8 118.7(2)
C12 C7 P1 122.79(18)
C8 C7 P1 118.55(18)
C9 C8 C7 120.5(2)
C9 C8 H8A 119.8
C7 C8 H8A 119.8
C10 C9 C8 120.0(3)
C10 C9 H9A 120.0
C8 C9 H9A 120.0
C11 C10 C9 120.2(2)
C11 C10 H10A 119.9
C9 C10 H10A 119.9
C10 C11 C12 119.9(3)
C10 C11 H11A 120.1
C12 C11 H11A 120.1
C7 C12 C11 120.8(2)
C7 C12 H12A 119.6
C11 C12 H12A 119.6
C14 C13 C18 117.22(19)
C14 C13 P1 122.89(16)
C18 C13 P1 119.84(16)
C13 C14 C15 121.7(2)
C13 C14 H14A 119.1
C15 C14 H14A 119.1
C16 C15 C14 120.3(2)
C16 C15 H15A 119.8
C14 C15 H15A 119.8
C15 C16 C17 120.0(2)
C15 C16 H16A 120.0
C17 C16 H16A 120.0
C16 C17 C18 119.04(19)
C16 C17 C20 129.28(19)
C18 C17 C20 111.68(19)
C17 C18 C13 121.7(2)
C17 C18 S1 112.60(15)
C13 C18 S1 125.72(16)
C24 C19 C20 121.9(2)
C24 C19 S1 125.53(18)
C20 C19 S1 112.51(16)
C19 C20 C21 118.9(2)
C19 C20 C17 112.06(18)
C21 C20 C17 129.1(2)
C22 C21 C20 119.1(2)
C22 C21 H21A 120.4
C20 C21 H21A 120.4
C21 C22 C23 120.7(2)
C21 C22 H22A 119.7
C23 C22 H22A 119.7
C24 C23 C22 121.6(2)
C24 C23 H23A 119.2
C22 C23 H23A 119.2
C23 C24 C19 117.7(2)
C23 C24 H24A 121.1
C19 C24 H24A 121.1

loop_
_geom_bond_atom_site_label_1
_geom_bond_atom_site_label_2
_geom_bond_distance
S1 C18 1.744(2)
S1 C19 1.749(2)
P1 O1 1.4782(16)
P1 C1 1.798(2)
P1 C7 1.809(2)
P1 C13 1.808(2)
C1 C2 1.387(3)
C1 C6 1.389(3)
C2 C3 1.386(3)
C2 H2A 0.9300
C3 C4 1.368(4)
C3 H3A 0.9300
C4 C5 1.383(4)
C4 H4A 0.9300
C5 C6 1.377(3)
C5 H5A 0.9300
C6 H6A 0.9300
C7 C12 1.372(3)
C7 C8 1.381(3)
C8 C9 1.377(3)
C8 H8A 0.9300
C9 C10 1.364(4)
C9 H9A 0.9300
C10 C11 1.364(4)
C10 H10A 0.9300
C11 C12 1.379(3)
C11 H11A 0.9300
C12 H12A 0.9300
C13 C14 1.381(3)
C13 C18 1.405(3)
C14 C15 1.394(3)
C14 H14A 0.9300
C15 C16 1.376(3)
C15 H15A 0.9300
C16 C17 1.390(3)
C16 H16A 0.9300
C17 C18 1.403(3)
C17 C20 1.452(3)
C19 C24 1.389(3)
C19 C20 1.396(3)
C20 C21 1.402(3)
C21 C22 1.378(3)
C21 H21A 0.9300
C22 C23 1.385(4)
C22 H22A 0.9300
C23 C24 1.373(3)
C23 H23A 0.9300
C24 H24A 0.9300

loop_
_geom_torsion_atom_site_label_1
_geom_torsion_atom_site_label_2
_geom_torsion_atom_site_label_3
_geom_torsion_atom_site_label_4
_geom_torsion
O1 P1 C1 C2 133.68(19)
C7 P1 C1 C2 9.1(2)
C13 P1 C1 C2 -102.8(2)
O1 P1 C1 C6 -45.0(2)
C7 P1 C1 C6 -169.54(18)
C13 P1 C1 C6 78.51(19)
C6 C1 C2 C3 -0.9(4)
P1 C1 C2 C3 -179.6(2)
C1 C2 C3 C4 0.4(4)
C2 C3 C4 C5 0.3(4)
C3 C4 C5 C6 -0.6(4)
C4 C5 C6 C1 0.1(4)
C2 C1 C6 C5 0.7(4)
P1 C1 C6 C5 179.38(18)
O1 P1 C7 C12 144.74(19)
C1 P1 C7 C12 -91.0(2)
C13 P1 C7 C12 21.2(2)
O1 P1 C7 C8 -36.7(2)
C1 P1 C7 C8 87.5(2)
C13 P1 C7 C8 -160.25(18)
C12 C7 C8 C9 1.6(4)
P1 C7 C8 C9 -177.0(2)
C7 C8 C9 C10 -0.6(4)
C8 C9 C10 C11 -1.0(4)
C9 C10 C11 C12 1.5(4)
C8 C7 C12 C11 -1.0(4)
P1 C7 C12 C11 177.5(2)
C10 C11 C12 C7 -0.5(4)
O1 P1 C13 C14 121.76(18)
C1 P1 C13 C14 -2.1(2)
C7 P1 C13 C14 -114.11(19)
O1 P1 C13 C18 -55.75(18)
C1 P1 C13 C18 -179.60(16)
C7 P1 C13 C18 68.38(17)
C18 C13 C14 C15 0.1(3)
P1 C13 C14 C15 -177.45(17)
C13 C14 C15 C16 -0.3(3)
C14 C15 C16 C17 0.3(3)
C15 C16 C17 C18 -0.1(3)
C15 C16 C17 C20 178.8(2)
C16 C17 C18 C13 0.0(3)
C20 C17 C18 C13 -179.09(18)
C16 C17 C18 S1 179.52(16)
C20 C17 C18 S1 0.5(2)
C14 C13 C18 C17 0.0(3)
P1 C13 C18 C17 177.67(15)
C14 C13 C18 S1 -179.46(16)
P1 C13 C18 S1 -1.8(2)
C19 S1 C18 C17 -0.50(16)
C19 S1 C18 C13 179.03(18)
C18 S1 C19 C24 -178.6(2)
C18 S1 C19 C20 0.41(17)
C24 C19 C20 C21 -1.0(3)
S1 C19 C20 C21 -179.98(15)
C24 C19 C20 C17 178.78(19)
S1 C19 C20 C17 -0.2(2)
C16 C17 C20 C19 -179.1(2)
C18 C17 C20 C19 -0.1(2)
C16 C17 C20 C21 0.6(4)
C18 C17 C20 C21 179.6(2)
C19 C20 C21 C22 0.2(3)
C17 C20 C21 C22 -179.5(2)
C20 C21 C22 C23 1.0(3)
C21 C22 C23 C24 -1.6(4)
C22 C23 C24 C19 0.8(4)
C20 C19 C24 C23 0.4(3)
S1 C19 C24 C23 179.32(17)

loop_
_cod_related_entry_id
_cod_related_entry_database
_cod_related_entry_code
1 ChemSpider 30660683
